data_2206069
loop_
_publ_author_name
'Sancak, Kemal'
'\,Coruh, Ufuk'
'\"Unver, Yasemin'
'V\'azquez-L\'opez, Ezequiel M.'

_publ_section_title
1-(Benzoylmethyl)-4-(3,5-dimethyl-4<i>H</i>-1,2,4-triazol-4-yl)-3-(2-thienylmethyl)-1<i>H</i>-1,2,4-triazol-5(4<i>H</i>)-one
_journal_issue 6
_journal_name_full 'Acta Crystallographica Section E'
_journal_page_first o1785
_journal_page_last o1787
_journal_paper_doi 10.1107/S1600536805015084
_journal_volume 61
_journal_year 2005
_chemical_formula_iupac 'C19 H18 N6 O2 S'
_chemical_formula_moiety 'C19 H18 N6 O2 S'
_chemical_formula_sum 'C19 H18 N6 O2 S'
_chemical_formula_weight 394.45
_chemical_name_systematic
;
1-(Benzoylmethyl)-4-(3,5-dimethyl-4H-1,2,4-triazol-4-yl)-3-(2-thienylmethyl)-
1H-1,2,4-triazol-5(4H)-one
;
_space_group_IT_number 29
_symmetry_cell_setting orthorhombic
_symmetry_space_group_name_Hall 'P 2c -2ac'
_symmetry_space_group_name_H-M 'P c a 21'
_atom_sites_solution_hydrogens geom
_atom_sites_solution_primary direct
_atom_sites_solution_secondary difmap
_cell_angle_alpha 90.00
_cell_angle_beta 90.00
_cell_angle_gamma 90.00
_cell_formula_units_Z 4
_cell_length_a 9.8596(10)
_cell_length_b 23.584(2)
_cell_length_c 8.4499(8)
_cell_measurement_reflns_used 2375
_cell_measurement_temperature 293(2)
_cell_measurement_theta_max 28.01
_cell_measurement_theta_min 1.978
_cell_volume 1964.8(3)
_computing_cell_refinement 'SAINT (Bruker, 1998)'
_computing_data_collection 'SMART (Bruker, 1998)'
_computing_data_reduction SAINT
_computing_molecular_graphics 'ORTEP-3 (Farrugia, 1997)'
_computing_publication_material 'PARST (Nardelli, 1995), PLATON (Spek, 1997) and WinGX (Farrugia, 1999)'
_computing_structure_refinement 'SHELXL97 (Sheldrick, 1997)'
_computing_structure_solution 'SHELXS97 (Sheldrick, 1997)'
_diffrn_ambient_temperature 293(2)
_diffrn_measured_fraction_theta_full 1.978
_diffrn_measured_fraction_theta_max 1.978
_diffrn_measurement_device_type 'Bruker CCD area-detector'
_diffrn_measurement_method '\f and \w'
_diffrn_radiation_monochromator graphite
_diffrn_radiation_source 'fine-focus sealed tube'
_diffrn_radiation_type MoK\a
_diffrn_radiation_wavelength 0.71073
_diffrn_reflns_av_R_equivalents 0.0394
_diffrn_reflns_av_sigmaI/netI 0.0724
_diffrn_reflns_limit_h_max 11
_diffrn_reflns_limit_h_min -12
_diffrn_reflns_limit_k_max 30
_diffrn_reflns_limit_k_min -29
_diffrn_reflns_limit_l_max 11
_diffrn_reflns_limit_l_min -10
_diffrn_reflns_number 11257
_diffrn_reflns_theta_full 28.01
_diffrn_reflns_theta_max 28.01
_diffrn_reflns_theta_min 1.73
_diffrn_standards_number 0
_exptl_absorpt_coefficient_mu 0.192
_exptl_absorpt_correction_type none
_exptl_crystal_colour colourless
_exptl_crystal_density_diffrn 1.333
_exptl_crystal_density_method 'not measured'
_exptl_crystal_description prism
_exptl_crystal_F_000 824
_exptl_crystal_size_max 0.4
_exptl_crystal_size_mid 0.34
_exptl_crystal_size_min 0.09
_refine_diff_density_max 0.789
_refine_diff_density_min -0.482
_refine_ls_abs_structure_details 'Flack (1983), 1821 Friedel pairs'
_refine_ls_abs_structure_Flack 0.0(3)
_refine_ls_extinction_method none
_refine_ls_goodness_of_fit_ref 1.076
_refine_ls_hydrogen_treatment constr
_refine_ls_matrix_type full
_refine_ls_number_parameters 205
_refine_ls_number_reflns 4305
_refine_ls_number_restraints 7
_refine_ls_restrained_S_all 1.075
_refine_ls_R_factor_all 0.1332
_refine_ls_R_factor_gt 0.0851
_refine_ls_shift/su_max 0.049
_refine_ls_shift/su_mean 0.022
_refine_ls_structure_factor_coef Fsqd
_refine_ls_weighting_details 'calc w = 1/[\s^2^(Fo^2^)+(0.1325P)^2^] where P = (Fo^2^+2Fc^2^)/3'
_refine_ls_weighting_scheme calc
_refine_ls_wR_factor_gt 0.2296
_refine_ls_wR_factor_ref 0.2490
_reflns_number_gt 2374
_reflns_number_total 4305
_reflns_threshold_expression I>2\s(I)
_cod_data_source_file sj6084.cif
_cod_data_source_block I
_cod_database_code 2206069
_cod_database_fobs_code 2206069

loop_
_symmetry_equiv_pos_as_xyz
'x, y, z'
'-x, -y, z+1/2'
'x+1/2, -y, z'
'-x+1/2, y, z+1/2'

loop_
_atom_site_label
_atom_site_fract_x
_atom_site_fract_y
_atom_site_fract_z
_atom_site_U_iso_or_equiv
_atom_site_adp_type
_atom_site_calc_flag
_atom_site_refinement_flags
_atom_site_occupancy
_atom_site_type_symbol
C21 -0.2155(7) 0.2896(3) 0.3254(9) 0.0718(18) Uani d . 1 C
H21A -0.1231 0.2993 0.3493 0.108 Uiso calc R 1 H
H21B -0.2636 0.2821 0.4220 0.108 Uiso calc R 1 H
H21C -0.2579 0.3206 0.2708 0.108 Uiso calc R 1 H
C24 -0.0511(7) 0.1362(3) -0.0252(8) 0.0712(18) Uani d . 1 C
H24A 0.0408 0.1450 0.0030 0.107 Uiso calc R 1 H
H24B -0.0647 0.1436 -0.1357 0.107 Uiso calc R 1 H
H24C -0.0686 0.0969 -0.0038 0.107 Uiso calc R 1 H
S1 0.2367(2) 0.08207(7) 0.2536(3) 0.0847(7) Uani d . 1 S
C12 0.0974(7) 0.1029(2) 0.3504(9) 0.0671(9) Uani d . 1 C
C14 0.0497(6) 0.0113(2) 0.2719(8) 0.0671(9) Uani d . 1 C
H14 0.0030 -0.0226 0.2593 0.081 Uiso calc R 1 H
C13 -0.0089(7) 0.0579(2) 0.3570(9) 0.0671(9) Uani d . 1 C
H13 -0.0936 0.0596 0.4051 0.081 Uiso calc R 1 H
C15 0.1735(6) 0.0183(2) 0.2114(9) 0.0671(9) Uani d . 1 C
H15 0.2190 -0.0091 0.1527 0.081 Uiso calc R 1 H
N1 0.2321(4) 0.23199(16) 0.2994(5) 0.0409(10) Uani d . 1 N
O21 0.0466(4) 0.30132(15) 0.0085(5) 0.0544(10) Uani d . 1 O
N2 0.0302(4) 0.22939(17) 0.1982(5) 0.0408(10) Uani d . 1 N
N3 0.2201(4) 0.27117(16) 0.1792(5) 0.0444(11) Uani d . 1 N
O2 0.2294(4) 0.37618(15) 0.3103(5) 0.0573(10) Uani d . 1 O
N4 -0.1023(4) 0.21345(17) 0.1681(5) 0.0435(10) Uani d . 1 N
C1 0.1148(5) 0.20693(19) 0.3102(6) 0.0390(11) Uani d . 1 C
C11 0.0851(5) 0.1612(2) 0.4232(6) 0.0471(13) Uani d . 1 C
H11A -0.0062 0.1661 0.4637 0.057 Uiso calc R 1 H
H11B 0.1473 0.1640 0.5119 0.057 Uiso calc R 1 H
C2 0.0941(5) 0.2727(2) 0.1140(6) 0.0404(12) Uani d . 1 C
C32 0.3260(5) 0.36382(19) 0.2312(6) 0.0387(11) Uani d . 1 C
N5 -0.2754(5) 0.1702(2) 0.0655(8) 0.0707(15) Uani d . 1 N
C22 -0.2183(5) 0.2388(2) 0.2246(7) 0.0510(14) Uani d . 1 C
C31 0.3325(5) 0.3081(2) 0.1408(7) 0.0447(12) Uani d . 1 C
H31A 0.3318 0.3159 0.0281 0.054 Uiso calc R 1 H
H31B 0.4169 0.2890 0.1657 0.054 Uiso calc R 1 H
C34 0.4666(8) 0.4442(3) 0.3228(10) 0.0786(9) Uani d . 1 C
H34 0.4075 0.4492 0.4075 0.094 Uiso calc R 1 H
N6 -0.3222(4) 0.2135(2) 0.1651(7) 0.0644(14) Uani d . 1 N
C33 0.4447(7) 0.4012(3) 0.2167(10) 0.0786(9) Uani d . 1 C
C23 -0.1441(6) 0.1714(2) 0.0682(8) 0.0570(15) Uani d . 1 C
C38 0.5374(7) 0.3948(3) 0.0956(10) 0.0786(9) Uani d . 1 C
H38 0.5253 0.3658 0.0223 0.094 Uiso calc R 1 H
C36 0.6659(8) 0.4733(3) 0.1849(10) 0.0786(9) Uani d U 1 C
H36 0.7394 0.4977 0.1740 0.094 Uiso calc R 1 H
C35 0.5783(7) 0.4810(3) 0.3038(10) 0.0786(9) Uani d . 1 C
H35 0.5911 0.5107 0.3745 0.094 Uiso calc R 1 H
C37 0.6487(7) 0.4308(3) 0.0809(10) 0.0786(9) Uani d . 1 C
H37 0.7108 0.4254 -0.0005 0.094 Uiso calc R 1 H

loop_
_atom_site_aniso_label
_atom_site_aniso_U_11
_atom_site_aniso_U_22
_atom_site_aniso_U_33
_atom_site_aniso_U_12
_atom_site_aniso_U_13
_atom_site_aniso_U_23
C21 0.066(5) 0.083(4) 0.066(4) 0.016(3) -0.010(3) -0.006(4)
C24 0.076(5) 0.073(4) 0.064(4) 0.014(4) -0.018(3) -0.008(3)
S1 0.0711(12) 0.0778(10) 0.1052(16) 0.0014(10) 0.0100(11) -0.0067(11)
C12 0.0608(19) 0.0571(16) 0.083(2) -0.0103(15) -0.0124(17) 0.0169(17)
C14 0.0608(19) 0.0571(16) 0.083(2) -0.0103(15) -0.0124(17) 0.0169(17)
C13 0.0608(19) 0.0571(16) 0.083(2) -0.0103(15) -0.0124(17) 0.0169(17)
C15 0.0608(19) 0.0571(16) 0.083(2) -0.0103(15) -0.0124(17) 0.0169(17)
N1 0.037(2) 0.045(2) 0.040(2) -0.0003(19) -0.0019(19) 0.006(2)
O21 0.043(2) 0.061(2) 0.059(2) 0.0032(18) -0.009(2) 0.017(2)
N2 0.0275(19) 0.051(2) 0.044(3) -0.0074(18) -0.0052(17) 0.0136(19)
N3 0.034(2) 0.045(2) 0.054(3) -0.0119(18) 0.001(2) 0.006(2)
O2 0.053(2) 0.058(2) 0.060(3) 0.0122(19) 0.012(2) -0.001(2)
N4 0.032(2) 0.051(2) 0.048(3) -0.0044(19) -0.0075(19) 0.009(2)
C1 0.034(3) 0.043(2) 0.040(3) 0.005(2) -0.003(2) 0.001(2)
C11 0.031(3) 0.063(3) 0.048(3) -0.001(2) 0.002(2) 0.016(3)
C2 0.033(2) 0.049(3) 0.040(3) -0.006(2) -0.002(2) -0.005(2)
C32 0.039(3) 0.038(2) 0.038(3) 0.002(2) -0.005(2) 0.010(2)
N5 0.043(3) 0.090(3) 0.080(4) -0.016(3) -0.016(3) 0.007(3)
C22 0.038(3) 0.076(4) 0.039(3) 0.000(3) 0.004(2) 0.020(3)
C31 0.034(3) 0.053(3) 0.047(3) -0.010(2) 0.001(2) -0.002(3)
C34 0.074(2) 0.0708(16) 0.091(2) -0.0215(15) -0.0131(15) -0.0018(16)
N6 0.029(2) 0.097(4) 0.067(4) -0.007(3) -0.005(2) 0.016(3)
C33 0.074(2) 0.0708(16) 0.091(2) -0.0215(15) -0.0131(15) -0.0018(16)
C23 0.047(3) 0.060(3) 0.064(4) 0.001(3) -0.011(3) 0.010(3)
C38 0.074(2) 0.0708(16) 0.091(2) -0.0215(15) -0.0131(15) -0.0018(16)
C36 0.074(2) 0.0708(16) 0.091(2) -0.0215(15) -0.0131(15) -0.0018(16)
C35 0.074(2) 0.0708(16) 0.091(2) -0.0215(15) -0.0131(15) -0.0018(16)
C37 0.074(2) 0.0708(16) 0.091(2) -0.0215(15) -0.0131(15) -0.0018(16)

loop_
_atom_type_symbol
_atom_type_description
_atom_type_scat_dispersion_real
_atom_type_scat_dispersion_imag
_atom_type_scat_source
C C 0.0033 0.0016 'International Tables Vol C Tables 4.2.6.8 and 6.1.1.4'
H H 0.0000 0.0000 'International Tables Vol C Tables 4.2.6.8 and 6.1.1.4'
N N 0.0061 0.0033 'International Tables Vol C Tables 4.2.6.8 and 6.1.1.4'
O O 0.0106 0.0060 'International Tables Vol C Tables 4.2.6.8 and 6.1.1.4'
S S 0.1246 0.1234 'International Tables Vol C Tables 4.2.6.8 and 6.1.1.4'

loop_
_geom_angle_atom_site_label_1
_geom_angle_atom_site_label_2
_geom_angle_atom_site_label_3
_geom_angle
_geom_angle_publ_flag
C22 C21 H21A 109.5 ?
C22 C21 H21B 109.5 ?
H21A C21 H21B 109.5 ?
C22 C21 H21C 109.5 ?
H21A C21 H21C 109.5 ?
H21B C21 H21C 109.5 ?
C23 C24 H24A 109.5 ?
C23 C24 H24B 109.5 ?
H24A C24 H24B 109.5 ?
C23 C24 H24C 109.5 ?
H24A C24 H24C 109.5 ?
H24B C24 H24C 109.5 ?
C15 S1 C12 93.6(3) ?
C13 C12 C11 125.1(6) ?
C13 C12 S1 112.7(5) ?
C11 C12 S1 122.1(4) ?
C15 C14 C13 117.8(6) ?
C15 C14 H14 121.2 ?
C13 C14 H14 121.1 ?
C14 C13 C12 104.0(6) ?
C14 C13 H13 128.0 ?
C12 C13 H13 128.0 ?
C14 C15 S1 111.9(6) ?
C14 C15 H15 124.0 ?
S1 C15 H15 124.1 ?
C1 N1 N3 106.2(4) y
C1 N2 N4 126.7(4) y
C1 N2 C2 111.2(4) y
N4 N2 C2 122.1(4) y
C2 N3 N1 113.3(4) y
C2 N3 C31 126.4(4) y
N1 N3 C31 120.2(4) y
C23 N4 C22 106.2(4) y
C23 N4 N2 126.6(4) y
C22 N4 N2 127.1(4) y
N1 C1 N2 108.5(4) y
N1 C1 C11 123.7(4) y
N2 C1 C11 127.8(4) y
C1 C11 C12 112.8(5) ?
C1 C11 H11A 109.0 ?
C12 C11 H11A 109.0 ?
C1 C11 H11B 109.0 ?
C12 C11 H11B 109.0 ?
H11A C11 H11B 107.8 ?
O21 C2 N3 131.7(5) y
O21 C2 N2 127.5(4) y
N3 C2 N2 100.7(4) y
O2 C32 C33 122.2(5) ?
O2 C32 C31 121.6(4) ?
C33 C32 C31 116.3(5) ?
C23 N5 N6 107.5(5) y
N6 C22 N4 108.9(5) y
N6 C22 C21 128.3(5) y
N4 C22 C21 122.7(5) y
N3 C31 C32 112.1(4) y
N3 C31 H31A 109.2 y
C32 C31 H31A 109.2 ?
N3 C31 H31B 109.2 ?
C32 C31 H31B 109.2 ?
H31A C31 H31B 107.9 ?
C33 C34 C35 120.2(8) ?
C33 C34 H34 119.9 ?
C35 C34 H34 119.9 ?
C22 N6 N5 108.1(5) y
C34 C33 C38 117.5(6) ?
C34 C33 C32 121.0(7) ?
C38 C33 C32 121.5(6) ?
N5 C23 N4 109.2(5) y
N5 C23 C24 127.0(6) y
N4 C23 C24 123.7(5) ?
C33 C38 C37 121.4(7) ?
C33 C38 H38 119.3 ?
C37 C38 H38 119.3 ?
C35 C36 C37 120.7(7) ?
C35 C36 H36 119.6 ?
C37 C36 H36 119.7 ?
C36 C35 C34 120.5(7) ?
C36 C35 H35 119.8 ?
C34 C35 H35 119.7 ?
C36 C37 C38 119.7(8) ?
C36 C37 H37 120.1 ?
C38 C37 H37 120.1 ?

loop_
_geom_bond_atom_site_label_1
_geom_bond_atom_site_label_2
_geom_bond_distance
_geom_bond_publ_flag
C21 C22 1.470(8) y
C21 H21A 0.9600 ?
C21 H21B 0.9600 ?
C21 H21C 0.9600 ?
C24 C23 1.467(9) y
C24 H24A 0.9600 ?
C24 H24B 0.9600 ?
C24 H24C 0.9600 ?
S1 C15 1.666(6) y
S1 C12 1.672(8) y
C12 C13 1.493(8) ?
C12 C11 1.512(8) ?
C14 C15 1.333(9) ?
C14 C13 1.434(10) ?
C14 H14 0.9300 ?
C13 H13 0.9300 ?
C15 H15 0.9300 ?
N1 C1 1.303(6) y
N1 N3 1.379(6) y
O21 C2 1.212(6) y
N2 C1 1.368(6) y
N2 N4 1.383(5) y
N2 C2 1.395(6) y
N3 C2 1.360(6) y
N3 C31 1.447(6) y
O2 C32 1.199(6) y
N4 C23 1.366(7) y
N4 C22 1.377(6) y
C1 C11 1.470(7) y
C11 H11A 0.9700 ?
C11 H11B 0.9700 ?
C32 C33 1.470(8) ?
C32 C31 1.520(7) ?
N5 C23 1.296(7) y
N5 N6 1.403(8) y
C22 N6 1.287(7) y
C31 H31A 0.9700 ?
C31 H31B 0.9700 ?
C34 C33 1.371(10) ?
C34 C35 1.411(9) ?
C34 H34 0.9300 ?
C33 C38 1.381(10) ?
C38 C37 1.392(9) ?
C38 H38 0.9300 ?
C36 C35 1.337(10) ?
C36 C37 1.345(9) ?
C36 H36 0.9300 ?
C35 H35 0.9300 ?
C37 H37 0.9300 ?

loop_
_geom_hbond_atom_site_label_D
_geom_hbond_atom_site_label_H
_geom_hbond_atom_site_label_A
_geom_hbond_site_symmetry_A
_geom_hbond_distance_DH
_geom_hbond_distance_HA
_geom_hbond_distance_DA
_geom_hbond_angle_DHA
_geom_hbond_publ_flag
C21 H21A N2 . 0.96 2.59 3.014(6) 107 yes
C24 H24A N2 . 0.96 2.60 3.012(6) 106 yes
C24 H24B N6 4_454 0.96 2.60 3.424(6) 143 yes
C31 H31A O2 4_554 0.97 2.40 3.284(3) 150 yes
C11 H11A N5 4_455 0.97 2.32 3.286(6) 175 yes
C21 H21B Cg1 4_455 0.96 2.65 3.439(5) 140 yes
C21 H21C Cg2 1_455 0.96 3.34 4.262(5) 162 yes
C24 H24C Cg3 . 0.96 3.19 3.640(5) 110 yes
C24 H24A Cg3 . 0.96 3.30 3.640(5) 103 yes

loop_
_geom_torsion_atom_site_label_1
_geom_torsion_atom_site_label_2
_geom_torsion_atom_site_label_3
_geom_torsion_atom_site_label_4
_geom_torsion
_geom_torsion_publ_flag
C15 S1 C12 C13 1.3(6) ?
C15 S1 C12 C11 -179.3(5) ?
C15 C14 C13 C12 -0.4(8) ?
C11 C12 C13 C14 179.8(6) ?
S1 C12 C13 C14 -0.7(7) ?
C13 C14 C15 S1 1.3(8) ?
C12 S1 C15 C14 -1.5(6) ?
C1 N1 N3 C2 1.5(5) ?
C1 N1 N3 C31 177.5(4) ?
C1 N2 N4 C23 -87.7(6) ?
C2 N2 N4 C23 93.1(6) ?
C1 N2 N4 C22 96.7(6) ?
C2 N2 N4 C22 -82.6(6) ?
N3 N1 C1 N2 0.5(5) ?
N3 N1 C1 C11 178.9(4) ?
N4 N2 C1 N1 178.4(5) ?
C2 N2 C1 N1 -2.3(5) ?
N4 N2 C1 C11 0.1(8) ?
C2 N2 C1 C11 179.4(5) ?
N1 C1 C11 C12 -97.4(6) y
N2 C1 C11 C12 80.7(6) y
C13 C12 C11 C1 -127.8(6) ?
S1 C12 C11 C1 52.8(7) ?
N1 N3 C2 O21 179.7(5) ?
C31 N3 C2 O21 4.0(9) ?
N1 N3 C2 N2 -2.8(5) ?
C31 N3 C2 N2 -178.4(4) ?
C1 N2 C2 O21 -179.3(5) ?
N4 N2 C2 O21 0.1(8) ?
C1 N2 C2 N3 3.0(5) ?
N4 N2 C2 N3 -177.6(4) ?
C23 N4 C22 N6 0.8(6) ?
N2 N4 C22 N6 177.2(4) ?
C23 N4 C22 C21 -174.4(5) ?
N2 N4 C22 C21 1.9(8) ?
C2 N3 C31 C32 83.7(6) y
N1 N3 C31 C32 -91.7(5) y
O2 C32 C31 N3 -7.4(7) ?
C33 C32 C31 N3 172.2(5) ?
N4 C22 N6 N5 -0.3(6) ?
C21 C22 N6 N5 174.7(6) y
C23 N5 N6 C22 -0.5(7) ?
C35 C34 C33 C38 1.7(11) ?
C35 C34 C33 C32 -177.7(6) ?
O2 C32 C33 C34 17.1(9) ?
C31 C32 C33 C34 -162.5(6) ?
O2 C32 C33 C38 -162.3(6) ?
C31 C32 C33 C38 18.2(9) ?
N6 N5 C23 N4 1.0(7) ?
N6 N5 C23 C24 -176.0(6) ?
C22 N4 C23 N5 -1.1(6) ?
N2 N4 C23 N5 -177.5(5) ?
C22 N4 C23 C24 176.0(5) ?
N2 N4 C23 C24 -0.4(8) ?
C34 C33 C38 C37 -0.3(11) ?
C32 C33 C38 C37 179.1(6) ?
C37 C36 C35 C34 0.4(12) ?
C33 C34 C35 C36 -1.8(11) ?
C35 C36 C37 C38 1.0(11) ?
C33 C38 C37 C36 -1.1(11) ?

loop_
_cod_related_entry_id
_cod_related_entry_database
_cod_related_entry_code
1 ChemSpider 21129381
